data_1551757
loop_
_publ_author_name
'FUKUYOSHI, Shuichi'
'OOI, Takashi'
'NAKAGAKI, Ryoichi'

_publ_section_title
;
 Crystal Structure of 2-[1-(2,4-Dinitrophenyl)ethyl]-1,10-Phenanthroline
;
_journal_name_full 'X-ray Structure Analysis Online'
_journal_page_first 55
_journal_paper_doi 10.2116/xraystruct.26.55
_journal_volume 26
_journal_year 2010
_chemical_formula_moiety 'C20 H14 N4 O4 '
_chemical_formula_sum 'C20 H14 N4 O4'
_chemical_formula_weight 374.35
_space_group_IT_number 14
_space_group_name_Hall '-P 2yn'
_space_group_name_H-M_alt 'P 1 21/n 1'
_symmetry_cell_setting monoclinic
_symmetry_Int_Tables_number 14
_symmetry_space_group_name_Hall '-P 2yn'
_symmetry_space_group_name_H-M 'P 1 21/n 1'
_cell_angle_alpha 90
_cell_angle_beta 96.295(3)
_cell_angle_gamma 90
_cell_formula_units_Z 4
_cell_length_a 15.477(2)
_cell_length_b 5.1818(6)
_cell_length_c 21.754(2)
_cell_measurement_reflns_used 6894
_cell_measurement_temperature 173.1
_cell_measurement_theta_max 27.4
_cell_measurement_theta_min 3.1
_cell_volume 1734.1(3)
_computing_cell_refinement PROCESS-AUTO
_computing_data_collection PROCESS-AUTO
_computing_data_reduction CrystalStructure
_computing_publication_material 'CrystalStructure 3.6.0'
_computing_structure_refinement CRYSTALS
_computing_structure_solution SIR97
_diffrn_ambient_temperature 173
_diffrn_detector_area_resol_mean 10.00
_diffrn_measured_fraction_theta_full 0.9921
_diffrn_measured_fraction_theta_max 0.9921
_diffrn_measurement_device_type 'Rigaku RAXIS-RAPID'
_diffrn_measurement_method \w
_diffrn_radiation_type 'Mo K\a'
_diffrn_radiation_wavelength 0.7107
_diffrn_reflns_av_R_equivalents 0.095
_diffrn_reflns_limit_h_max 20
_diffrn_reflns_limit_h_min -19
_diffrn_reflns_limit_k_max 6
_diffrn_reflns_limit_k_min -6
_diffrn_reflns_limit_l_max 28
_diffrn_reflns_limit_l_min -27
_diffrn_reflns_number 16988
_diffrn_reflns_theta_full 27.45
_diffrn_reflns_theta_max 27.45
_exptl_absorpt_coefficient_mu 0.103
_exptl_absorpt_correction_type none
_exptl_crystal_colour colorless
_exptl_crystal_density_diffrn 1.434
_exptl_crystal_density_method 'not measured'
_exptl_crystal_description needle
_exptl_crystal_F_000 776.00
_exptl_crystal_size_max 0.45
_exptl_crystal_size_mid 0.10
_exptl_crystal_size_min 0.05
_refine_diff_density_max 0.65
_refine_diff_density_min -0.51
_refine_ls_extinction_coef 80(25)
_refine_ls_extinction_method 'Larson (1970) Crystallographic Computing eq. 22'
_refine_ls_goodness_of_fit_ref 1.000
_refine_ls_hydrogen_treatment refall
_refine_ls_number_parameters 268
_refine_ls_number_reflns 3944
_refine_ls_R_factor_gt 0.0600
_refine_ls_shift/su_max 0.0000
_refine_ls_structure_factor_coef Fsqd
_refine_ls_weighting_details 'w = 1/[0.7480\s(Fo^2^)]/(4Fo^2^)'
_refine_ls_weighting_scheme calc
_refine_ls_wR_factor_ref 0.1560
_reflns_number_gt 1286
_reflns_number_total 3944
_reflns_threshold_expression F^2^>2.0\s(F^2^)
_cod_data_source_file 26_55_1.cif
_cod_data_source_block '_fky0910Mo_FKY090905-3'
_cod_original_formula_sum 'C20 H14 N4 O4 '
_cod_database_code 1551757

loop_
_symmetry_equiv_pos_site_id
_symmetry_equiv_pos_as_xyz
1 +X,+Y,+Z
2 1/2-X,1/2+Y,1/2-Z
3 -X,-Y,-Z
4 1/2+X,1/2-Y,1/2+Z

loop_
_atom_site_label
_atom_site_type_symbol
_atom_site_fract_x
_atom_site_fract_y
_atom_site_fract_z
_atom_site_U_iso_or_equiv
_atom_site_adp_type
_atom_site_occupancy
_atom_site_symmetry_multiplicity
_atom_site_calc_flag
_atom_site_refinement_flags
O(1) O 0.2943(1) 0.3150(5) 0.3463(1) 0.078(1) Uani 1.00 1 d .
O(2) O 0.3108(1) 0.0805(5) 0.2654(1) 0.093(1) Uani 1.00 1 d .
O(3) O 0.3879(3) 0.5881(9) 0.0904(2) 0.145(2) Uani 1.00 1 d .
O(4) O 0.4617(2) 0.9386(9) 0.1085(1) 0.116(1) Uani 1.00 1 d .
N(1) N 0.5936(1) 0.3610(5) 0.3874(1) 0.0462(8) Uani 1.00 1 d .
N(2) N 0.6871(2) -0.0074(6) 0.3319(1) 0.0554(9) Uani 1.00 1 d .
N(3) N 0.3278(2) 0.2696(6) 0.2975(2) 0.065(1) Uani 1.00 1 d .
N(4) N 0.4261(3) 0.735(1) 0.1248(2) 0.093(2) Uani 1.00 1 d .
C(1) C 0.4543(2) 0.5663(6) 0.3885(1) 0.046(1) Uani 1.00 1 d .
C(2) C 0.4445(2) 0.6007(6) 0.3191(1) 0.043(1) Uani 1.00 1 d .
C(3) C 0.4943(2) 0.7905(7) 0.2936(2) 0.055(1) Uani 1.00 1 d .
C(4) C 0.7281(2) 0.1313(7) 0.3786(2) 0.049(1) Uani 1.00 1 d .
C(9) C 0.5501(2) 0.5503(6) 0.4128(1) 0.044(1) Uani 1.00 1 d .
C(10) C 0.4345(2) 0.6922(9) 0.1924(2) 0.066(1) Uani 1.00 1 d .
C(11) C 0.6796(2) 0.3305(6) 0.4078(1) 0.045(1) Uani 1.00 1 d .
C(12) C 0.3883(2) 0.4617(6) 0.2769(2) 0.049(1) Uani 1.00 1 d .
C(14) C 0.5898(2) 0.7141(7) 0.4585(1) 0.054(1) Uani 1.00 1 d .
C(15) C 0.6747(2) 0.6801(7) 0.4805(1) 0.061(1) Uani 1.00 1 d .
C(16) C 0.4054(2) 0.7833(6) 0.4171(1) 0.058(1) Uani 1.00 1 d .
C(17) C 0.3838(2) 0.4987(8) 0.2132(2) 0.064(1) Uani 1.00 1 d .
C(18) C 0.7318(2) -0.1915(7) 0.3068(2) 0.066(1) Uani 1.00 1 d .
C(19) C 0.7223(2) 0.4831(7) 0.4554(1) 0.053(1) Uani 1.00 1 d .
C(20) C 0.8166(2) 0.0889(7) 0.4016(2) 0.058(1) Uani 1.00 1 d .
C(21) C 0.8564(2) 0.2415(9) 0.4516(2) 0.068(1) Uani 1.00 1 d .
C(22) C 0.8125(2) 0.4284(8) 0.4770(2) 0.069(1) Uani 1.00 1 d .
C(23) C 0.4886(2) 0.8388(8) 0.2317(2) 0.066(1) Uani 1.00 1 d .
C(24) C 0.8189(2) -0.2467(8) 0.3259(2) 0.072(1) Uani 1.00 1 d .
C(27) C 0.8606(2) -0.1062(8) 0.3722(2) 0.071(1) Uani 1.00 1 d .
H(1) H 0.4276 0.4083 0.3980 0.054 Uiso 1.00 1 c R
H(2) H 0.5339 0.8894 0.3205 0.066 Uiso 1.00 1 c R
H(3) H 0.5571 0.8478 0.4749 0.065 Uiso 1.00 1 c R
H(4) H 0.7020 0.7894 0.5119 0.072 Uiso 1.00 1 c R
H(5) H 0.3470 0.3939 0.1857 0.075 Uiso 1.00 1 c R
H(6) H 0.7031 -0.2903 0.2739 0.080 Uiso 1.00 1 c R
H(7) H 0.9147 0.2064 0.4678 0.080 Uiso 1.00 1 c R
H(8) H 0.8413 0.5298 0.5095 0.082 Uiso 1.00 1 c R
H(9) H 0.5223 0.9713 0.2158 0.079 Uiso 1.00 1 c R
H(10) H 0.8481 -0.3797 0.3063 0.088 Uiso 1.00 1 c R
H(11) H 0.9197 -0.1433 0.3859 0.085 Uiso 1.00 1 c R
H(12) H 0.4286 0.9444 0.4061 0.070 Uiso 1.00 1 c R
H(13) H 0.3454 0.7755 0.4023 0.070 Uiso 1.00 1 c R
H(14) H 0.4122 0.7659 0.4609 0.070 Uiso 1.00 1 c R

loop_
_atom_site_aniso_label
_atom_site_aniso_U_11
_atom_site_aniso_U_22
_atom_site_aniso_U_33
_atom_site_aniso_U_12
_atom_site_aniso_U_13
_atom_site_aniso_U_23
O(1) 0.058(2) 0.082(2) 0.094(2) -0.010(1) 0.004(1) 0.011(2)
O(2) 0.057(2) 0.055(2) 0.159(3) -0.002(1) -0.021(2) -0.038(2)
O(3) 0.230(5) 0.134(4) 0.060(2) 0.066(3) -0.036(2) -0.030(2)
O(4) 0.093(2) 0.190(4) 0.065(2) 0.020(3) 0.009(2) 0.036(2)
N(1) 0.042(1) 0.047(2) 0.049(2) 0.001(1) 0.000(1) 0.002(1)
N(2) 0.046(2) 0.053(2) 0.068(2) -0.002(1) 0.005(1) -0.002(2)
N(3) 0.045(2) 0.053(2) 0.092(3) -0.000(2) -0.010(2) -0.001(2)
N(4) 0.091(3) 0.124(4) 0.065(3) 0.049(3) 0.012(2) 0.020(3)
C(1) 0.047(2) 0.043(2) 0.048(2) 0.003(2) 0.006(2) -0.001(2)
C(2) 0.035(2) 0.044(2) 0.049(2) 0.005(1) 0.004(1) -0.000(2)
C(3) 0.038(2) 0.072(3) 0.054(2) -0.002(2) -0.001(2) 0.009(2)
C(4) 0.039(2) 0.051(2) 0.058(2) -0.002(2) 0.003(2) 0.011(2)
C(9) 0.050(2) 0.039(2) 0.041(2) -0.005(2) 0.002(2) 0.003(2)
C(10) 0.062(2) 0.096(3) 0.041(2) 0.024(2) 0.007(2) 0.009(2)
C(11) 0.042(2) 0.051(2) 0.042(2) -0.005(2) 0.000(2) 0.007(2)
C(12) 0.038(2) 0.046(2) 0.062(2) 0.004(2) 0.001(2) -0.003(2)
C(14) 0.060(2) 0.057(2) 0.046(2) -0.006(2) 0.006(2) -0.001(2)
C(15) 0.070(2) 0.065(3) 0.046(2) -0.017(2) 0.001(2) -0.006(2)
C(16) 0.068(2) 0.054(2) 0.052(2) 0.009(2) 0.005(2) -0.004(2)
C(17) 0.056(2) 0.071(3) 0.060(3) 0.026(2) -0.019(2) -0.021(2)
C(18) 0.050(2) 0.061(3) 0.088(3) 0.002(2) 0.013(2) -0.010(2)
C(19) 0.051(2) 0.061(3) 0.045(2) -0.014(2) -0.006(2) 0.010(2)
C(20) 0.043(2) 0.060(3) 0.069(3) -0.000(2) 0.001(2) 0.021(2)
C(21) 0.041(2) 0.092(3) 0.067(3) -0.006(2) -0.010(2) 0.021(2)
C(22) 0.059(2) 0.091(3) 0.054(3) -0.018(2) -0.011(2) 0.009(2)
C(23) 0.044(2) 0.094(3) 0.060(3) 0.004(2) 0.004(2) 0.016(2)
C(24) 0.054(2) 0.062(3) 0.103(3) 0.009(2) 0.017(2) -0.003(3)
C(27) 0.040(2) 0.075(3) 0.098(3) 0.007(2) 0.009(2) 0.023(3)

loop_
_atom_type_symbol
_atom_type_description
_atom_type_scat_dispersion_real
_atom_type_scat_dispersion_imag
_atom_type_scat_source
C C 0.003 0.002
;
International Tables for Crystallography
(1992, Vol. C, Tables 4.2.6.8 and 6.1.1.4)
;
H H 0.000 0.000
;
International Tables for Crystallography
(1992, Vol. C, Table 6.1.1.4)
;
O O 0.011 0.006
;
International Tables for Crystallography
(1992, Vol. C, Tables 4.2.6.8 and 6.1.1.4)
;
N N 0.006 0.003
;
International Tables for Crystallography
(1992, Vol. C, Tables 4.2.6.8 and 6.1.1.4)
;

loop_
_geom_angle_atom_site_label_1
_geom_angle_atom_site_label_2
_geom_angle_atom_site_label_3
_geom_angle
O(1) N(3) O(2) 123.6(3)
O(1) N(3) C(12) 117.8(3)
O(2) N(3) C(12) 118.5(3)
O(3) N(4) O(4) 124.4(4)
O(3) N(4) C(10) 121.3(5)
O(4) N(4) C(10) 114.3(4)
N(1) C(9) C(1) 114.3(3)
C(11) N(1) C(9) 117.8(3)
N(1) C(9) C(14) 122.3(3)
N(1) C(11) C(4) 118.0(3)
N(1) C(11) C(19) 122.4(3)
N(2) C(4) C(11) 118.9(3)
C(18) N(2) C(4) 118.0(3)
N(2) C(4) C(20) 122.7(3)
N(2) C(18) C(24) 123.6(3)
N(3) C(12) C(2) 121.4(3)
N(3) C(12) C(17) 115.6(3)
N(4) C(10) C(17) 116.3(4)
N(4) C(10) C(23) 121.5(4)
C(1) C(2) C(12) 125.8(3)
C(16) C(1) C(2) 108.7(2)
C(1) C(2) C(3) 118.6(3)
C(9) C(1) C(2) 110.0(2)
C(16) C(1) C(9) 114.0(3)
C(1) C(9) C(14) 123.4(3)
C(12) C(2) C(3) 115.6(3)
C(2) C(3) C(23) 122.8(3)
C(2) C(12) C(17) 123.0(3)
C(3) C(23) C(10) 119.2(4)
C(4) C(11) C(19) 119.6(3)
C(20) C(4) C(11) 118.4(3)
C(4) C(20) C(27) 116.4(3)
C(4) C(20) C(21) 120.0(3)
C(9) C(14) C(15) 120.3(3)
C(10) C(17) C(12) 117.2(3)
C(23) C(10) C(17) 122.2(4)
C(11) C(19) C(15) 118.0(3)
C(11) C(19) C(22) 119.0(3)
C(14) C(15) C(19) 119.1(3)
C(15) C(19) C(22) 122.9(3)
C(18) C(24) C(27) 118.6(4)
C(19) C(22) C(21) 121.4(3)
C(27) C(20) C(21) 123.6(3)
C(20) C(21) C(22) 121.4(3)
C(20) C(27) C(24) 120.7(3)
N(2) C(18) H(6) 118.3846
H(1) C(1) C(2) 108.6235
H(1) C(1) C(9) 108.0147
H(1) C(1) C(16) 107.3948
C(1) C(16) H(13) 109.9136
C(1) C(16) H(12) 109.0076
C(1) C(16) H(14) 109.4850
C(2) C(3) H(2) 118.6733
C(3) C(23) H(9) 120.8876
H(2) C(3) C(23) 118.5463
C(9) C(14) H(3) 119.9663
C(10) C(17) H(5) 122.1331
C(10) C(23) H(9) 119.9506
C(12) C(17) H(5) 120.6289
H(3) C(14) C(15) 119.7535
C(14) C(15) H(4) 120.7356
H(4) C(15) C(19) 120.1887
H(13) C(16) H(12) 109.4800
H(14) C(16) H(12) 109.4654
H(14) C(16) H(13) 109.4745
H(6) C(18) C(24) 118.0113
C(18) C(24) H(10) 120.3857
C(19) C(22) H(8) 119.1832
C(20) C(21) H(7) 119.2993
C(20) C(27) H(11) 119.9084
H(7) C(21) C(22) 119.3136
C(21) C(22) H(8) 119.3909
H(10) C(24) C(27) 121.0201
C(24) C(27) H(11) 119.3333

loop_
_geom_bond_atom_site_label_1
_geom_bond_atom_site_label_2
_geom_bond_distance
O(1) N(3) 1.255(5)
O(2) N(3) 1.214(4)
O(3) N(4) 1.179(6)
O(4) N(4) 1.261(7)
N(1) C(9) 1.342(4)
N(1) C(11) 1.365(4)
N(2) C(4) 1.345(4)
N(2) C(18) 1.330(5)
N(3) C(12) 1.469(5)
N(4) O(3) 1.179(6)
N(4) O(4) 1.261(7)
N(4) C(10) 1.478(6)
C(1) C(2) 1.510(4)
C(1) C(9) 1.520(4)
C(1) C(16) 1.526(5)
C(2) C(3) 1.402(5)
C(2) C(12) 1.394(4)
C(3) C(23) 1.363(5)
C(4) C(11) 1.462(5)
C(4) C(20) 1.423(4)
C(9) C(14) 1.398(4)
C(10) N(4) 1.478(6)
C(10) C(17) 1.380(6)
C(10) C(23) 1.361(5)
C(11) C(19) 1.408(4)
C(12) C(17) 1.393(5)
C(14) C(15) 1.360(5)
C(15) C(19) 1.403(5)
C(18) C(24) 1.397(5)
C(19) C(22) 1.452(5)
C(20) C(21) 1.428(5)
C(20) C(27) 1.411(6)
C(21) C(22) 1.337(6)
C(24) C(27) 1.348(6)
C(1) H(1) 0.9500
C(3) H(2) 0.9500
C(14) H(3) 0.9499
C(15) H(4) 0.9500
C(16) H(12) 0.9500
C(16) H(13) 0.9500
C(16) H(14) 0.9500
C(17) H(5) 0.9500
C(18) H(6) 0.9500
C(21) H(7) 0.9500
C(22) H(8) 0.9500
C(23) H(9) 0.9500
C(24) H(10) 0.9499
C(27) H(11) 0.9500

loop_
_geom_torsion_atom_site_label_1
_geom_torsion_atom_site_label_2
_geom_torsion_atom_site_label_3
_geom_torsion_atom_site_label_4
_geom_torsion
C(11) N(1) C(9) C(1) -178.6(2)
C(11) N(1) C(9) C(14) 0.1(4)
C(9) N(1) C(11) C(4) -177.6(3)
C(9) N(1) C(11) C(19) 2.4(4)
C(18) N(2) C(4) C(11) -178.6(3)
C(18) N(2) C(4) C(20) 0.1(4)
C(4) N(2) C(18) C(24) -0.6(5)
C(4) N(2) C(18) H(6) 179.9
O(1) N(3) C(12) C(2) 35.8(4)
O(1) N(3) C(12) C(17) -142.7(3)
O(2) N(3) C(12) C(2) -146.6(3)
O(2) N(3) C(12) C(17) 34.9(4)
O(3) N(4) C(10) C(17) -10.5(7)
O(3) N(4) C(10) C(23) 170.4(5)
O(4) N(4) C(10) C(17) 168.6(4)
O(4) N(4) C(10) C(23) -10.5(6)
C(9) C(1) C(2) C(3) -48.6(4)
C(9) C(1) C(2) C(12) 132.5(3)
C(16) C(1) C(2) C(3) 76.8(3)
C(16) C(1) C(2) C(12) -102.0(3)
H(1) C(1) C(2) C(3) -166.6
H(1) C(1) C(2) C(12) 14.5
C(2) C(1) C(9) N(1) -57.2(4)
C(2) C(1) C(9) C(14) 124.1(3)
C(16) C(1) C(9) N(1) -179.5(3)
C(16) C(1) C(9) C(14) 1.7(4)
H(1) C(1) C(9) N(1) 61.2
H(1) C(1) C(9) C(14) -117.5
C(2) C(1) C(16) H(12) -59.0
C(2) C(1) C(16) H(13) 61.0
C(2) C(1) C(16) H(14) -178.7
C(9) C(1) C(16) H(12) 64.0
C(9) C(1) C(16) H(13) -176.0
C(9) C(1) C(16) H(14) -55.7
H(1) C(1) C(16) H(12) -176.3
H(1) C(1) C(16) H(13) -56.3
H(1) C(1) C(16) H(14) 64.0
C(1) C(2) C(3) C(23) -178.7(3)
C(1) C(2) C(3) H(2) 1.5
C(12) C(2) C(3) C(23) 0.3(5)
C(12) C(2) C(3) H(2) -179.5
C(1) C(2) C(12) N(3) 3.2(5)
C(1) C(2) C(12) C(17) -178.4(3)
C(3) C(2) C(12) N(3) -175.7(3)
C(3) C(2) C(12) C(17) 2.7(5)
C(2) C(3) C(23) C(10) -2.2(6)
C(2) C(3) C(23) H(9) 178.6
H(2) C(3) C(23) C(10) 177.6
H(2) C(3) C(23) H(9) -1.6
N(2) C(4) C(11) N(1) 1.9(5)
N(2) C(4) C(11) C(19) -178.0(3)
C(20) C(4) C(11) N(1) -176.8(3)
C(20) C(4) C(11) C(19) 3.2(5)
N(2) C(4) C(20) C(21) -179.5(4)
N(2) C(4) C(20) C(27) 0.9(5)
C(11) C(4) C(20) C(21) -0.8(5)
C(11) C(4) C(20) C(27) 179.6(3)
N(1) C(9) C(14) C(15) -2.2(5)
N(1) C(9) C(14) H(3) 179.0
C(1) C(9) C(14) C(15) 176.4(3)
C(1) C(9) C(14) H(3) -2.4
N(4) C(10) C(17) C(12) -177.7(3)
N(4) C(10) C(17) H(5) 2.3
C(23) C(10) C(17) C(12) 1.4(6)
C(23) C(10) C(17) H(5) -178.6
N(4) C(10) C(23) C(3) -179.6(4)
N(4) C(10) C(23) H(9) -0.5
C(17) C(10) C(23) C(3) 1.3(6)
C(17) C(10) C(23) H(9) -179.5
N(1) C(11) C(19) C(15) -2.8(5)
N(1) C(11) C(19) C(22) 176.3(3)
C(4) C(11) C(19) C(15) 177.2(3)
C(4) C(11) C(19) C(22) -3.7(5)
N(3) C(12) C(17) C(10) 174.9(3)
N(3) C(12) C(17) H(5) -5.0
C(2) C(12) C(17) C(10) -3.5(5)
C(2) C(12) C(17) H(5) 176.5
C(9) C(14) C(15) C(19) 1.7(5)
C(9) C(14) C(15) H(4) -179.3
H(3) C(14) C(15) C(19) -179.5
H(3) C(14) C(15) H(4) -0.5
C(14) C(15) C(19) C(11) 0.7(5)
C(14) C(15) C(19) C(22) -178.4(3)
H(4) C(15) C(19) C(11) -178.4
H(4) C(15) C(19) C(22) 2.6
N(2) C(18) C(24) C(27) -0.1(5)
N(2) C(18) C(24) H(10) -179.7
H(6) C(18) C(24) C(27) 179.4
H(6) C(18) C(24) H(10) -0.2
C(11) C(19) C(22) C(21) 1.8(6)
C(11) C(19) C(22) H(8) -179.2
C(15) C(19) C(22) C(21) -179.1(4)
C(15) C(19) C(22) H(8) -0.2
C(4) C(20) C(21) C(22) -1.2(6)
C(4) C(20) C(21) H(7) 177.2
C(27) C(20) C(21) C(22) 178.4(4)
C(27) C(20) C(21) H(7) -3.2
C(4) C(20) C(27) C(24) -1.6(6)
C(4) C(20) C(27) H(11) -179.7
C(21) C(20) C(27) C(24) 178.8(4)
C(21) C(20) C(27) H(11) 0.8
C(20) C(21) C(22) C(19) 0.7(6)
C(20) C(21) C(22) H(8) -178.3
H(7) C(21) C(22) C(19) -177.7
H(7) C(21) C(22) H(8) 3.3
C(18) C(24) C(27) C(20) 1.3(6)
C(18) C(24) C(27) H(11) 179.3
H(10) C(24) C(27) C(20) -179.2
H(10) C(24) C(27) H(11) -1.1
